data_7054758
loop_
_publ_author_name
'Pilia, Luca'
'Espa, Davide'
'Concas, Giorgio'
'Congiu, Francesco'
'Marchi\`o, Luciano'
'Laura Mercuri, M.'
'Serpe, Angela'
'Deplano, Paola'

_publ_section_title
;
 Tuning the oxidation state and magnetic and coordination behaviour of
 iron and cobalt complexes by O/S variation in mono-thio and
 dithio-oxamide chelating ligands
;
_journal_issue 6
_journal_name_full 'New J. Chem.'
_journal_page_first 4716
_journal_paper_doi 10.1039/C5NJ00425J
_journal_volume 39
_journal_year 2015
_chemical_formula_moiety 'C18 H30 Fe N6 S6 2+, 2(B F4 1-)'
_chemical_formula_sum 'C18 H30 B2 F8 Fe N6 S6'
_chemical_formula_weight 752.31
_chemical_name_systematic
;
 ?
;
_space_group_IT_number 15
_symmetry_cell_setting monoclinic
_symmetry_space_group_name_Hall '-C 2yc'
_symmetry_space_group_name_H-M 'C 1 2/c 1'
_atom_sites_solution_hydrogens geom
_atom_sites_solution_primary direct
_atom_sites_solution_secondary difmap
_audit_creation_method SHELXL-97
_audit_update_record
;
2014-12-05 deposited with the CCDC.
2015-03-18 downloaded from the CCDC.
;
_cell_angle_alpha 90.00
_cell_angle_beta 134.54(2)
_cell_angle_gamma 90.00
_cell_formula_units_Z 4
_cell_length_a 22.662(5)
_cell_length_b 11.130(3)
_cell_length_c 18.004(4)
_cell_measurement_reflns_used 24
_cell_measurement_temperature 293(2)
_cell_measurement_theta_max 16.81
_cell_measurement_theta_min 6.12
_cell_volume 3236.7(17)
_computing_cell_refinement 'local program'
_computing_data_collection 'local program'
_computing_data_reduction 'local program'
_computing_structure_refinement 'SHELXL-97 (Sheldrick, 1997)'
_computing_structure_solution Sir97
_diffrn_ambient_temperature 293(2)
_diffrn_measured_fraction_theta_full 0.992
_diffrn_measured_fraction_theta_max 0.992
_diffrn_measurement_device_type 'Philips PW 1100 diffractometer'
_diffrn_measurement_method theta-2-theta
_diffrn_radiation_monochromator graphite
_diffrn_radiation_source 'fine-focus sealed tube'
_diffrn_radiation_type MoK\a
_diffrn_radiation_wavelength 0.71073
_diffrn_reflns_av_R_equivalents 0.0286
_diffrn_reflns_av_sigmaI/netI 0.1571
_diffrn_reflns_limit_h_max 19
_diffrn_reflns_limit_h_min -27
_diffrn_reflns_limit_k_max 13
_diffrn_reflns_limit_k_min 0
_diffrn_reflns_limit_l_max 22
_diffrn_reflns_limit_l_min 0
_diffrn_reflns_number 3258
_diffrn_reflns_theta_full 26.00
_diffrn_reflns_theta_max 26.00
_diffrn_reflns_theta_min 3.07
_diffrn_standards_decay_% 0
_diffrn_standards_interval_count 100
_diffrn_standards_number 1
_exptl_absorpt_coefficient_mu 0.921
_exptl_absorpt_correction_T_max 1.000
_exptl_absorpt_correction_T_min 0.944
_exptl_absorpt_correction_type empirical
_exptl_absorpt_process_details
;
local program based on Walker & Stuart,
(a) Walker, N.; Stuart, D. Acta Crystallogr., Sect. A 1983, 39, 158;
(b) Ugozzoli, F. Comput. Chem. 1987, 11, 109
;
_exptl_crystal_colour black
_exptl_crystal_density_diffrn 1.544
_exptl_crystal_density_method 'not measured'
_exptl_crystal_description prism
_exptl_crystal_F_000 1536
_exptl_crystal_size_max 0.25
_exptl_crystal_size_mid 0.12
_exptl_crystal_size_min 0.10
_refine_diff_density_max 0.534
_refine_diff_density_min -0.385
_refine_diff_density_rms 0.070
_refine_ls_extinction_method none
_refine_ls_goodness_of_fit_ref 0.974
_refine_ls_hydrogen_treatment constr
_refine_ls_matrix_type full
_refine_ls_number_parameters 189
_refine_ls_number_reflns 3160
_refine_ls_number_restraints 32
_refine_ls_restrained_S_all 1.049
_refine_ls_R_factor_all 0.1700
_refine_ls_R_factor_gt 0.0482
_refine_ls_shift/su_max 0.000
_refine_ls_shift/su_mean 0.000
_refine_ls_structure_factor_coef Fsqd
_refine_ls_weighting_details 'calc w=1/[\s^2^(Fo^2^)+(0.0001P)^2^+0.0000P] where P=(Fo^2^+2Fc^2^)/3'
_refine_ls_weighting_scheme calc
_refine_ls_wR_factor_gt 0.0592
_refine_ls_wR_factor_ref 0.0711
_reflns_number_gt 1188
_reflns_number_total 3160
_reflns_threshold_expression >2sigma(I)
_cod_data_source_file c5nj00425j1.cif
_cod_data_source_block feesa_compound_1
_cod_depositor_comments
;
The following automatic conversions were performed:

'_symmetry_cell_setting' value 'Monoclinic' changed to 'monoclinic'
according to
/usr/data/users/saulius/crontab/automatic-downloads/rss-feeds/RSC/lib/dictionaries/cif_core.dic
dictionary named 'cif_core.dic' version 2.4.2 from 2011-04-26.

Automatic conversion script
Id: cif_fix_values 3105 2015-03-04 15:46:00Z robertas 

 Adding full bibliography for 7054758--7054762.cif.
;
_cod_original_cell_volume 3236.7(13)
_cod_original_sg_symbol_H-M C2/c
_cod_database_code 7054758

loop_
_symmetry_equiv_pos_as_xyz
'x, y, z'
'-x, y, -z+1/2'
'x+1/2, y+1/2, z'
'-x+1/2, y+1/2, -z+1/2'
'-x, -y, -z'
'x, -y, z-1/2'
'-x+1/2, -y+1/2, -z'
'x+1/2, -y+1/2, z-1/2'

loop_
_atom_site_label
_atom_site_type_symbol
_atom_site_fract_x
_atom_site_fract_y
_atom_site_fract_z
_atom_site_U_iso_or_equiv
_atom_site_adp_type
_atom_site_occupancy
_atom_site_symmetry_multiplicity
_atom_site_calc_flag
_atom_site_refinement_flags
_atom_site_disorder_assembly
_atom_site_disorder_group
Fe Fe 0.5000 0.00196(14) 0.2500 0.0376(3) Uani 1 2 d S . .
S13 S 0.59476(11) 0.14862(16) 0.35761(13) 0.0447(5) Uani 1 1 d . A .
S21 S 0.56129(8) -0.01147(19) 0.18823(10) 0.0455(4) Uani 1 1 d . . .
S11 S 0.40182(11) -0.13504(16) 0.12803(13) 0.0467(5) Uani 1 1 d . . .
C31 C 0.4868(5) -0.2547(6) -0.0266(5) 0.073(2) Uani 1 1 d . . .
H31A H 0.5076 -0.3322 0.0078 0.088 Uiso 1 1 calc R . .
H31B H 0.4949 -0.2484 -0.0726 0.088 Uiso 1 1 calc R . .
N21 N 0.3760(3) -0.2356(4) -0.0244(4) 0.0518(15) Uani 1 1 d . . .
C11 C 0.4265(3) -0.1657(5) 0.0599(4) 0.0417(16) Uani 1 1 d . . .
N11 N 0.5326(3) -0.1587(4) 0.0516(4) 0.0539(15) Uani 1 1 d . . .
C61 C 0.2951(3) -0.2863(5) -0.0638(4) 0.070(2) Uani 1 1 d . . .
H61A H 0.3058 -0.3213 -0.0066 0.106 Uiso 1 1 calc R . .
H61B H 0.2736 -0.3466 -0.1156 0.106 Uiso 1 1 calc R . .
H61C H 0.2554 -0.2227 -0.0937 0.106 Uiso 1 1 calc R . .
C13 C 0.5453(3) 0.2807(5) 0.3014(4) 0.0579(15) Uani 1 1 d . . .
N23 N 0.5814(9) 0.3816(13) 0.3620(11) 0.0579(15) Uani 0.50 1 d PD A -1
N13 N 0.4141(9) 0.3861(13) 0.1649(10) 0.0579(15) Uani 0.50 1 d PD . -1
C33 C 0.4598(7) 0.5020(13) 0.2122(9) 0.0579(15) Uani 0.50 1 d P A -1
H33A H 0.4785 0.5272 0.1800 0.070 Uiso 0.50 1 calc PR A -1
H33B H 0.4223 0.5631 0.1978 0.070 Uiso 0.50 1 calc PR A -1
C43 C 0.5319(8) 0.4932(14) 0.3260(9) 0.0579(15) Uani 0.50 1 d P A -1
H43A H 0.5125 0.4988 0.3597 0.070 Uiso 0.50 1 calc PR A -1
H43B H 0.5678 0.5615 0.3488 0.070 Uiso 0.50 1 calc PR A -1
C53 C 0.3214(7) 0.3962(11) 0.0682(9) 0.0579(15) Uani 0.50 1 d PD B -1
H53A H 0.2946 0.4318 0.0868 0.087 Uiso 0.50 1 calc PR B -1
H53B H 0.2988 0.3177 0.0396 0.087 Uiso 0.50 1 calc PR B -1
H53C H 0.3123 0.4456 0.0172 0.087 Uiso 0.50 1 calc PR B -1
C63 C 0.6671(7) 0.3835(11) 0.4669(9) 0.0579(15) Uani 0.50 1 d PD A -1
H63A H 0.6658 0.3915 0.5188 0.087 Uiso 0.50 1 calc PR A -1
H63C H 0.6966 0.4502 0.4718 0.087 Uiso 0.50 1 calc PR A -1
H63B H 0.6946 0.3100 0.4781 0.087 Uiso 0.50 1 calc PR A -1
C21 C 0.5058(4) -0.1171(5) 0.0948(4) 0.0415(16) Uani 1 1 d . . .
C41 C 0.3904(4) -0.2450(6) -0.0929(5) 0.071(2) Uani 1 1 d . . .
H41A H 0.3675 -0.1749 -0.1377 0.085 Uiso 1 1 calc R . .
H41B H 0.3621 -0.3154 -0.1370 0.085 Uiso 1 1 calc R . .
C51 C 0.6185(4) -0.1297(6) 0.0937(5) 0.074(2) Uani 1 1 d . . .
H51A H 0.6184 -0.0491 0.0745 0.112 Uiso 1 1 calc R . .
H51B H 0.6301 -0.1849 0.0644 0.112 Uiso 1 1 calc R . .
H51C H 0.6602 -0.1370 0.1682 0.112 Uiso 1 1 calc R . .
B B 0.6574(7) 0.5454(10) 0.2203(9) 0.127(5) Uiso 1 1 d D . .
F1A F 0.6250(10) 0.6580(11) 0.2062(12) 0.081(7) Uiso 0.33 1 d PD C 1
F2A F 0.7188(8) 0.5233(15) 0.3370(10) 0.118(6) Uiso 0.33 1 d PD C 1
F3A F 0.5971(9) 0.4463(11) 0.2001(13) 0.095(5) Uiso 0.33 1 d PD C 1
F4A F 0.6825(11) 0.5320(18) 0.1783(14) 0.134(7) Uiso 0.33 1 d PD C 1
F1B F 0.6079(10) 0.6401(14) 0.2133(15) 0.057(5) Uiso 0.33 1 d PD C 2
F2B F 0.6615(12) 0.4461(12) 0.2614(13) 0.107(5) Uiso 0.33 1 d PD C 2
F3B F 0.6161(7) 0.5261(11) 0.1080(8) 0.077(4) Uiso 0.33 1 d PD C 2
F4B F 0.7329(10) 0.583(2) 0.2598(18) 0.181(10) Uiso 0.33 1 d PD C 2
F1C F 0.7155(12) 0.483(2) 0.2988(15) 0.163(9) Uiso 0.33 1 d PD C 3
F2C F 0.5788(9) 0.497(2) 0.1366(13) 0.181(7) Uiso 0.33 1 d PD C 3
F3C F 0.7003(14) 0.6061(19) 0.199(2) 0.175(11) Uiso 0.33 1 d PD C 3
F4C F 0.6236(14) 0.6264(18) 0.2493(17) 0.168(13) Uiso 0.33 1 d PD C 3

loop_
_atom_site_aniso_label
_atom_site_aniso_U_11
_atom_site_aniso_U_22
_atom_site_aniso_U_33
_atom_site_aniso_U_23
_atom_site_aniso_U_13
_atom_site_aniso_U_12
Fe 0.0360(6) 0.0393(7) 0.0351(7) 0.000 0.0240(6) 0.000
S13 0.0360(11) 0.0434(11) 0.0354(10) -0.0013(9) 0.0180(9) 0.0006(9)
S21 0.0434(8) 0.0553(11) 0.0417(9) -0.0087(11) 0.0313(8) -0.0116(11)
S11 0.0452(12) 0.0501(12) 0.0506(12) -0.0130(10) 0.0357(11) -0.0131(10)
C31 0.090(6) 0.080(5) 0.072(6) -0.027(5) 0.064(6) -0.012(5)
N21 0.048(3) 0.056(4) 0.045(3) -0.011(3) 0.031(3) -0.005(3)
C11 0.045(4) 0.031(4) 0.039(4) -0.004(3) 0.026(3) -0.001(3)
N11 0.055(4) 0.053(4) 0.047(3) -0.013(3) 0.034(3) -0.008(3)
C61 0.060(5) 0.066(5) 0.062(5) -0.022(4) 0.035(4) -0.026(4)
C13 0.045(2) 0.046(2) 0.059(4) -0.008(3) 0.028(2) 0.000(3)
N23 0.045(2) 0.046(2) 0.059(4) -0.008(3) 0.028(2) 0.000(3)
N13 0.045(2) 0.046(2) 0.059(4) -0.008(3) 0.028(2) 0.000(3)
C33 0.045(2) 0.046(2) 0.059(4) -0.008(3) 0.028(2) 0.000(3)
C43 0.045(2) 0.046(2) 0.059(4) -0.008(3) 0.028(2) 0.000(3)
C53 0.045(2) 0.046(2) 0.059(4) -0.008(3) 0.028(2) 0.000(3)
C63 0.045(2) 0.046(2) 0.059(4) -0.008(3) 0.028(2) 0.000(3)
C21 0.053(4) 0.039(4) 0.040(4) 0.002(3) 0.035(3) 0.003(3)
C41 0.088(6) 0.066(5) 0.051(5) -0.018(4) 0.046(5) -0.009(5)
C51 0.074(5) 0.095(6) 0.081(5) -0.031(5) 0.063(5) -0.027(5)

loop_
_atom_type_symbol
_atom_type_description
_atom_type_scat_dispersion_real
_atom_type_scat_dispersion_imag
_atom_type_scat_source
C C 0.0033 0.0016 'International Tables Vol C Tables 4.2.6.8 and 6.1.1.4'
H H 0.0000 0.0000 'International Tables Vol C Tables 4.2.6.8 and 6.1.1.4'
N N 0.0061 0.0033 'International Tables Vol C Tables 4.2.6.8 and 6.1.1.4'
S S 0.1246 0.1234 'International Tables Vol C Tables 4.2.6.8 and 6.1.1.4'
Fe Fe 0.3463 0.8444 'International Tables Vol C Tables 4.2.6.8 and 6.1.1.4'
F F 0.0171 0.0103 'International Tables Vol C Tables 4.2.6.8 and 6.1.1.4'
B B 0.0013 0.0007 'International Tables Vol C Tables 4.2.6.8 and 6.1.1.4'

loop_
_geom_angle_atom_site_label_1
_geom_angle_atom_site_label_2
_geom_angle_atom_site_label_3
_geom_angle
_geom_angle_site_symmetry_1
_geom_angle_site_symmetry_3
S13 Fe S13 88.50(10) . 2_655
S13 Fe S11 174.05(8) . .
S13 Fe S11 87.67(6) 2_655 .
S13 Fe S11 87.67(6) . 2_655
S13 Fe S11 174.05(8) 2_655 2_655
S11 Fe S11 96.50(11) . 2_655
S13 Fe S21 99.38(7) . 2_655
S13 Fe S21 85.96(7) 2_655 2_655
S11 Fe S21 84.89(7) . 2_655
S11 Fe S21 90.18(7) 2_655 2_655
S13 Fe S21 85.96(7) . .
S13 Fe S21 99.38(7) 2_655 .
S11 Fe S21 90.18(7) . .
S11 Fe S21 84.89(7) 2_655 .
S21 Fe S21 172.59(13) 2_655 .
C13 S13 Fe 106.3(2) . .
C21 S21 Fe 104.3(2) . .
C11 S11 Fe 103.6(2) . .
N11 C31 C41 110.2(5) . .
N11 C31 H31A 109.6 . .
C41 C31 H31A 109.6 . .
N11 C31 H31B 109.6 . .
C41 C31 H31B 109.6 . .
H31A C31 H31B 108.1 . .
C11 N21 C41 118.3(5) . .
C11 N21 C61 122.2(5) . .
C41 N21 C61 118.5(5) . .
N21 C11 C21 119.8(5) . .
N21 C11 S11 119.0(5) . .
C21 C11 S11 121.3(4) . .
C21 N11 C31 119.8(5) . .
C21 N11 C51 124.2(5) . .
C31 N11 C51 115.0(5) . .
N21 C61 H61A 109.5 . .
N21 C61 H61B 109.5 . .
H61A C61 H61B 109.5 . .
N21 C61 H61C 109.5 . .
H61A C61 H61C 109.5 . .
H61B C61 H61C 109.5 . .
N13 C13 N23 23.9(9) 2_655 .
N13 C13 C13 117.5(7) 2_655 2_655
N23 C13 C13 120.9(7) . 2_655
N13 C13 S13 122.2(7) 2_655 .
N23 C13 S13 117.6(7) . .
C13 C13 S13 119.46(18) 2_655 .
C13 N23 C63 123.0(12) . .
C13 N23 C43 119.6(10) . .
C63 N23 C43 117.3(11) . .
C13 N13 C33 121.1(11) 2_655 .
C13 N13 C53 122.6(12) 2_655 .
C33 N13 C53 115.8(11) . .
C43 C33 N13 112.6(15) . .
C43 C33 H33A 109.1 . .
N13 C33 H33A 109.1 . .
C43 C33 H33B 109.1 . .
N13 C33 H33B 109.1 . .
H33A C33 H33B 107.8 . .
C33 C43 N23 115.0(13) . .
C33 C43 H43A 108.5 . .
N23 C43 H43A 108.5 . .
C33 C43 H43B 108.5 . .
N23 C43 H43B 108.5 . .
H43A C43 H43B 107.5 . .
N11 C21 C11 120.8(5) . .
N11 C21 S21 119.3(5) . .
C11 C21 S21 119.8(4) . .
N21 C41 C31 111.4(5) . .
N21 C41 H41A 109.3 . .
C31 C41 H41A 109.3 . .
N21 C41 H41B 109.3 . .
C31 C41 H41B 109.3 . .
H41A C41 H41B 108.0 . .
N11 C51 H51A 109.5 . .
N11 C51 H51B 109.5 . .
H51A C51 H51B 109.5 . .
N11 C51 H51C 109.5 . .
H51A C51 H51C 109.5 . .
H51B C51 H51C 109.5 . .
F4A B F1C 92.9(15) . .
F4A B F2B 111.5(15) . .
F1C B F2B 44.9(11) . .
F4A B F4B 54.0(12) . .
F1C B F4B 69.4(13) . .
F2B B F4B 113.4(15) . .
F4A B F1A 114.2(14) . .
F1C B F1A 135.0(16) . .
F2B B F1A 134.0(13) . .
F4B B F1A 97.3(14) . .
F4A B F2C 94.6(13) . .
F1C B F2C 122.1(16) . .
F2B B F2C 79.5(12) . .
F4B B F2C 148.3(15) . .
F1A B F2C 92.2(13) . .
F4A B F3C 37.4(12) . .
F1C B F3C 100.7(15) . .
F2B B F3C 139.4(15) . .
F4B B F3C 33.8(12) . .
F1A B F3C 84.0(12) . .
F2C B F3C 118.6(16) . .
F4A B F1B 133.0(16) . .
F1C B F1B 128.4(16) . .
F2B B F1B 113.8(14) . .
F4B B F1B 114.9(14) . .
F1A B F1B 20.8(10) . .
F2C B F1B 82.2(12) . .
F3C B F1B 104.8(15) . .
F4A B F4C 149.0(16) . .
F1C B F4C 109.3(15) . .
F2B B F4C 99.5(13) . .
F4B B F4C 113.1(15) . .
F1A B F4C 35.1(10) . .
F2C B F4C 91.7(13) . .
F3C B F4C 114.7(15) . .
F1B B F4C 19.2(12) . .
F4A B F2A 117.3(14) . .
F1C B F2A 30.9(12) . .
F2B B F2A 56.2(11) . .
F4B B F2A 74.6(13) . .
F1A B F2A 104.8(12) . .
F2C B F2A 131.8(14) . .
F3C B F2A 108.0(14) . .
F1B B F2A 97.9(12) . .
F4C B F2A 79.1(11) . .
F4A B F3B 45.0(9) . .
F1C B F3B 125.9(15) . .
F2B B F3B 111.4(11) . .
F4B B F3B 96.3(12) . .
F1A B F3B 97.5(11) . .
F2C B F3B 52.4(9) . .
F3C B F3B 67.5(12) . .
F1B B F3B 105.2(11) . .
F4C B F3B 123.8(13) . .
F2A B F3B 156.8(12) . .
F4A B F3A 118.0(14) . .
F1C B F3A 85.8(13) . .
F2B B F3A 40.9(8) . .
F4B B F3A 152.4(14) . .
F1A B F3A 109.1(11) . .
F2C B F3A 41.3(9) . .
F3C B F3A 154.1(15) . .
F1B B F3A 89.8(11) . .
F4C B F3A 86.0(11) . .
F2A B F3A 90.6(10) . .
F3B B F3A 88.3(10) . .

loop_
_geom_bond_atom_site_label_1
_geom_bond_atom_site_label_2
_geom_bond_distance
_geom_bond_site_symmetry_2
Fe S13 2.279(2) .
Fe S13 2.279(2) 2_655
Fe S11 2.290(2) .
Fe S11 2.290(2) 2_655
Fe S21 2.3141(14) 2_655
Fe S21 2.3141(14) .
S13 C13 1.689(5) .
S21 C21 1.681(6) .
S11 C11 1.701(6) .
C31 N11 1.467(6) .
C31 C41 1.596(9) .
C31 H31A 0.9700 .
C31 H31B 0.9700 .
N21 C11 1.334(6) .
N21 C41 1.485(7) .
N21 C61 1.536(6) .
C11 C21 1.529(7) .
N11 C21 1.360(6) .
N11 C51 1.548(7) .
C61 H61A 0.9600 .
C61 H61B 0.9600 .
C61 H61C 0.9600 .
C13 N13 1.344(14) 2_655
C13 N23 1.367(14) .
C13 C13 1.519(10) 2_655
N23 C63 1.482(12) .
N23 C43 1.483(18) .
N13 C13 1.344(14) 2_655
N13 C33 1.492(18) .
N13 C53 1.526(12) .
C33 C43 1.477(11) .
C33 H33A 0.9700 .
C33 H33B 0.9700 .
C43 H43A 0.9700 .
C43 H43B 0.9700 .
C53 H53A 0.9600 .
C53 H53B 0.9600 .
C53 H53C 0.9600 .
C63 H63A 0.9600 .
C63 H63C 0.9600 .
C63 H63B 0.9600 .
C41 H41A 0.9700 .
C41 H41B 0.9700 .
C51 H51A 0.9600 .
C51 H51B 0.9600 .
C51 H51C 0.9600 .
B F4A 1.235(13) .
B F1C 1.268(15) .
B F2B 1.297(13) .
B F4B 1.381(15) .
B F1A 1.382(14) .
B F2C 1.401(14) .
B F3C 1.439(15) .
B F1B 1.478(14) .
B F4C 1.494(16) .
B F2A 1.519(14) .
B F3B 1.535(13) .
B F3A 1.586(13) .
